data_7130930
loop_
_publ_author_name
'Lefarth, Jens'
'Haseloer, Alexander'
'Kletsch, Lukas'
'Klein, Axel'
'Neud\"orfl, J\"org-Martin'
'Griesbeck, Axel'

_publ_section_title
;
 From energy transfer to electron transfer photocatalysis
 (PenT\\rightarrow PET): oxidative cyclobutane cleavage alters the product
 composition
;
_journal_name_full 'Chemical Communications'
_journal_paper_doi 10.1039/D2CC04693H
_journal_year 2022
_chemical_formula_moiety 'C17 H17 F3 O2'
_chemical_formula_sum 'C17 H17 F3 O2'
_chemical_formula_weight 310.30
_space_group_crystal_system monoclinic
_space_group_IT_number 14
_space_group_name_Hall '-P 2yn'
_space_group_name_H-M_alt 'P 1 21/n 1'
_atom_sites_solution_hydrogens geom
_audit_creation_method SHELXL-2018/3
_audit_update_record
;
2022-07-27 deposited with the CCDC.	2022-10-28 downloaded from the CCDC.
;
_cell_angle_alpha 90
_cell_angle_beta 114.7470(10)
_cell_angle_gamma 90
_cell_formula_units_Z 4
_cell_length_a 11.6102(2)
_cell_length_b 11.1265(2)
_cell_length_c 12.1841(2)
_cell_measurement_reflns_used 9773
_cell_measurement_temperature 100(2)
_cell_measurement_theta_max 72.04
_cell_measurement_theta_min 3.99
_cell_volume 1429.41(4)
_computing_cell_refinement 'Bruker APEX 3'
_computing_data_collection 'Bruker APEX 3'
_computing_data_reduction 'Bruker APEX 3'
_computing_molecular_graphics 'SCHAKAL99 (E. Keller 1999)'
_computing_publication_material 'PLATON (A. L. Spek 1980-2015)'
_computing_structure_refinement
;
SHELXL-2014/7 (Sheldrick, 2014)
SHELXLE (C. B. Huebschle 2016)'
;
_computing_structure_solution 'SHELXT  (Sheldrick, 2015)'
_diffrn_ambient_temperature 100(2)
_diffrn_detector_type 'Bruker PhotonIII M14'
_diffrn_measured_fraction_theta_full 1.000
_diffrn_measured_fraction_theta_max 0.999
_diffrn_measurement_device_type 'Bruker D8 Venture'
_diffrn_measurement_method '\f and \w scans'
_diffrn_radiation_type CuK\a
_diffrn_radiation_wavelength 1.54178
_diffrn_reflns_av_R_equivalents 0.0429
_diffrn_reflns_av_unetI/netI 0.0175
_diffrn_reflns_Laue_measured_fraction_full 1.000
_diffrn_reflns_Laue_measured_fraction_max 0.999
_diffrn_reflns_limit_h_max 14
_diffrn_reflns_limit_h_min -14
_diffrn_reflns_limit_k_max 13
_diffrn_reflns_limit_k_min -12
_diffrn_reflns_limit_l_max 15
_diffrn_reflns_limit_l_min -15
_diffrn_reflns_number 31812
_diffrn_reflns_point_group_measured_fraction_full 1.000
_diffrn_reflns_point_group_measured_fraction_max 0.999
_diffrn_reflns_theta_full 67.679
_diffrn_reflns_theta_max 72.374
_diffrn_reflns_theta_min 4.418
_diffrn_source 'micro focus'
_exptl_absorpt_coefficient_mu 1.019
_exptl_absorpt_correction_T_max 0.7536
_exptl_absorpt_correction_T_min 0.6268
_exptl_absorpt_correction_type multi-scan
_exptl_absorpt_process_details 'Bruker SADABS'
_exptl_crystal_colour colourless
_exptl_crystal_density_diffrn 1.442
_exptl_crystal_description Block
_exptl_crystal_F_000 648
_exptl_crystal_size_max 0.250
_exptl_crystal_size_mid 0.200
_exptl_crystal_size_min 0.150
_refine_diff_density_max 0.610
_refine_diff_density_min -0.427
_refine_diff_density_rms 0.054
_refine_ls_extinction_method none
_refine_ls_goodness_of_fit_ref 1.059
_refine_ls_hydrogen_treatment constr
_refine_ls_matrix_type full
_refine_ls_number_parameters 199
_refine_ls_number_reflns 2822
_refine_ls_number_restraints 0
_refine_ls_restrained_S_all 1.059
_refine_ls_R_factor_all 0.0443
_refine_ls_R_factor_gt 0.0434
_refine_ls_shift/su_max 0.000
_refine_ls_shift/su_mean 0.000
_refine_ls_structure_factor_coef Fsqd
_refine_ls_weighting_details 'w=1/[\s^2^(Fo^2^)+(0.0440P)^2^+1.1996P] where P=(Fo^2^+2Fc^2^)/3'
_refine_ls_weighting_scheme calc
_refine_ls_wR_factor_gt 0.1058
_refine_ls_wR_factor_ref 0.1063
_reflns_Friedel_coverage 0.000
_reflns_number_gt 2752
_reflns_number_total 2822
_reflns_threshold_expression 'I > 2\s(I)'
_cod_data_source_file d2cc04693h2.cif
_cod_data_source_block jel708a
_cod_original_sg_symbol_H-M 'P 21/n'
_cod_database_code 7130930
_shelx_shelxl_version_number 2018/3
_shelx_space_group_comment
;
The symmetry employed for this shelxl refinement is uniquely defined
by the following loop, which should always be used as a source of
symmetry information in preference to the above space-group names.
They are only intended as comments.
;
_shelx_estimated_absorpt_t_min 0.785
_shelx_estimated_absorpt_t_max 0.862

loop_
_space_group_symop_operation_xyz
'x, y, z'
'-x+1/2, y+1/2, -z+1/2'
'-x, -y, -z'
'x-1/2, -y-1/2, z-1/2'

loop_
_atom_site_label
_atom_site_type_symbol
_atom_site_fract_x
_atom_site_fract_y
_atom_site_fract_z
_atom_site_U_iso_or_equiv
_atom_site_adp_type
_atom_site_occupancy
_atom_site_site_symmetry_order
_atom_site_calc_flag
_atom_site_refinement_flags_posn
_atom_site_refinement_flags_adp
_atom_site_refinement_flags_occupancy
_atom_site_disorder_assembly
_atom_site_disorder_group
F1 F 0.99826(10) 0.38513(12) 0.71127(10) 0.0432(3) Uani 1 1 d . . . . .
F2 F 1.03508(12) 0.22497(11) 0.81198(17) 0.0651(5) Uani 1 1 d . . . . .
F3 F 1.05880(10) 0.39364(16) 0.90066(11) 0.0600(4) Uani 1 1 d . . . . .
O1 O 0.34561(11) 0.53455(11) 0.89633(10) 0.0275(3) Uani 1 1 d . . . . .
O2 O 0.38157(11) 0.35356(10) 0.50965(9) 0.0228(3) Uani 1 1 d . . . . .
C1 C 0.39662(13) 0.42409(13) 0.75651(12) 0.0156(3) Uani 1 1 d . . . . .
H1 H 0.441375 0.496819 0.745627 0.019 Uiso 1 1 calc R U . . .
C2 C 0.37470(13) 0.43722(14) 0.86964(13) 0.0192(3) Uani 1 1 d . . . . .
C3 C 0.38649(15) 0.32722(15) 0.94601(14) 0.0234(3) Uani 1 1 d . . . . .
H3A H 0.301747 0.289951 0.920355 0.028 Uiso 1 1 calc R U . . .
H3AB H 0.415373 0.352227 1.031397 0.028 Uiso 1 1 calc R U . . .
C4 C 0.47867(14) 0.23330(14) 0.93764(13) 0.0204(3) Uani 1 1 d . . . . .
H4A H 0.566086 0.265739 0.973605 0.024 Uiso 1 1 calc R U . . .
H4AB H 0.476461 0.160482 0.983422 0.024 Uiso 1 1 calc R U . . .
C5 C 0.44163(14) 0.20080(13) 0.80572(13) 0.0199(3) Uani 1 1 d . . . . .
H5A H 0.351852 0.174803 0.768475 0.024 Uiso 1 1 calc R U . . .
H5AB H 0.494427 0.132698 0.801336 0.024 Uiso 1 1 calc R U . . .
C6 C 0.45934(13) 0.30844(13) 0.73409(12) 0.0162(3) Uani 1 1 d . . . . .
C7 C 0.35348(14) 0.30245(13) 0.60215(13) 0.0189(3) Uani 1 1 d . . . . .
H7 H 0.310721 0.222391 0.580350 0.023 Uiso 1 1 calc R U . . .
C8 C 0.35160(16) 0.47937(14) 0.49913(14) 0.0239(3) Uani 1 1 d . . . . .
H8A H 0.324022 0.506549 0.414527 0.029 Uiso 1 1 calc R U . . .
H8AB H 0.426422 0.527139 0.551487 0.029 Uiso 1 1 calc R U . . .
C9 C 0.24431(15) 0.49350(15) 0.53941(14) 0.0244(3) Uani 1 1 d . . . . .
H9A H 0.244496 0.574715 0.572679 0.029 Uiso 1 1 calc R U . . .
H9AB H 0.160660 0.478382 0.471820 0.029 Uiso 1 1 calc R U . . .
C10 C 0.27630(14) 0.39760(14) 0.63666(13) 0.0193(3) Uani 1 1 d . . . . .
H10 H 0.201920 0.365007 0.648309 0.023 Uiso 1 1 calc R U . . .
C11 C 0.59505(13) 0.31907(13) 0.75053(12) 0.0158(3) Uani 1 1 d . . . . .
C12 C 0.67942(14) 0.39843(13) 0.83382(13) 0.0176(3) Uani 1 1 d . . . . .
H12 H 0.650303 0.449857 0.879121 0.021 Uiso 1 1 calc R U . . .
C13 C 0.80584(14) 0.40354(13) 0.85172(13) 0.0185(3) Uani 1 1 d . . . . .
H13 H 0.862532 0.457987 0.908989 0.022 Uiso 1 1 calc R U . . .
C14 C 0.84867(14) 0.32890(13) 0.78568(13) 0.0184(3) Uani 1 1 d . . . . .
C15 C 0.76525(15) 0.24921(14) 0.70172(14) 0.0231(3) Uani 1 1 d . . . . .
H15 H 0.794475 0.198057 0.656301 0.028 Uiso 1 1 calc R U . . .
C16 C 0.64011(15) 0.24471(14) 0.68468(14) 0.0214(3) Uani 1 1 d . . . . .
H16 H 0.583687 0.190208 0.627271 0.026 Uiso 1 1 calc R U . . .
C17 C 0.98405(15) 0.33304(14) 0.80327(14) 0.0218(3) Uani 1 1 d . . . . .

loop_
_atom_site_aniso_label
_atom_site_aniso_U_11
_atom_site_aniso_U_22
_atom_site_aniso_U_33
_atom_site_aniso_U_23
_atom_site_aniso_U_13
_atom_site_aniso_U_12
F1 0.0287(6) 0.0701(8) 0.0372(6) 0.0222(6) 0.0201(5) 0.0035(5)
F2 0.0355(7) 0.0318(6) 0.1391(14) 0.0245(8) 0.0474(8) 0.0165(5)
F3 0.0213(5) 0.1185(13) 0.0416(7) -0.0355(8) 0.0145(5) -0.0135(7)
O1 0.0274(6) 0.0299(6) 0.0245(6) -0.0071(5) 0.0101(5) 0.0049(5)
O2 0.0298(6) 0.0221(6) 0.0175(5) 0.0006(4) 0.0107(4) 0.0023(4)
C1 0.0139(6) 0.0157(7) 0.0167(7) -0.0005(5) 0.0059(5) -0.0001(5)
C2 0.0120(6) 0.0253(8) 0.0183(7) -0.0047(6) 0.0044(5) -0.0008(6)
C3 0.0220(8) 0.0302(8) 0.0218(7) -0.0002(6) 0.0129(6) -0.0021(6)
C4 0.0177(7) 0.0233(7) 0.0198(7) 0.0048(6) 0.0075(6) -0.0011(6)
C5 0.0206(7) 0.0169(7) 0.0222(7) 0.0009(6) 0.0089(6) -0.0018(6)
C6 0.0175(7) 0.0146(7) 0.0162(7) -0.0015(5) 0.0067(6) 0.0000(5)
C7 0.0211(7) 0.0178(7) 0.0162(7) -0.0017(5) 0.0063(6) -0.0021(6)
C8 0.0287(8) 0.0218(8) 0.0214(7) 0.0046(6) 0.0105(6) 0.0022(6)
C9 0.0228(8) 0.0258(8) 0.0214(7) 0.0043(6) 0.0062(6) 0.0047(6)
C10 0.0164(7) 0.0216(7) 0.0174(7) -0.0001(6) 0.0047(6) -0.0009(6)
C11 0.0185(7) 0.0143(7) 0.0151(6) 0.0025(5) 0.0074(6) 0.0023(5)
C12 0.0203(7) 0.0164(7) 0.0177(7) -0.0009(5) 0.0094(6) 0.0020(5)
C13 0.0194(7) 0.0175(7) 0.0180(7) 0.0006(5) 0.0073(6) -0.0003(6)
C14 0.0197(7) 0.0197(7) 0.0178(7) 0.0059(5) 0.0098(6) 0.0041(6)
C15 0.0270(8) 0.0231(8) 0.0233(7) -0.0034(6) 0.0146(6) 0.0036(6)
C16 0.0237(8) 0.0196(7) 0.0218(7) -0.0053(6) 0.0103(6) -0.0005(6)
C17 0.0219(8) 0.0241(8) 0.0214(7) 0.0063(6) 0.0111(6) 0.0048(6)

loop_
_atom_type_symbol
_atom_type_description
_atom_type_scat_dispersion_real
_atom_type_scat_dispersion_imag
_atom_type_scat_source
C C 0.0181 0.0091 'International Tables Vol C Tables 4.2.6.8 and 6.1.1.4'
H H 0.0000 0.0000 'International Tables Vol C Tables 4.2.6.8 and 6.1.1.4'
F F 0.0727 0.0534 'International Tables Vol C Tables 4.2.6.8 and 6.1.1.4'
O O 0.0492 0.0322 'International Tables Vol C Tables 4.2.6.8 and 6.1.1.4'

loop_
_geom_angle_atom_site_label_1
_geom_angle_atom_site_label_2
_geom_angle_atom_site_label_3
_geom_angle
_geom_angle_site_symmetry_1
_geom_angle_site_symmetry_3
_geom_angle_publ_flag
C7 O2 C8 109.55(11) . . ?
C2 C1 C6 120.64(12) . . ?
C2 C1 C10 116.30(12) . . ?
C6 C1 C10 88.91(11) . . ?
C2 C1 H1 109.8 . . ?
C6 C1 H1 109.8 . . ?
C10 C1 H1 109.8 . . ?
O1 C2 C3 121.35(13) . . ?
O1 C2 C1 120.07(14) . . ?
C3 C2 C1 118.56(13) . . ?
C2 C3 C4 113.49(12) . . ?
C2 C3 H3A 108.9 . . ?
C4 C3 H3A 108.9 . . ?
C2 C3 H3AB 108.9 . . ?
C4 C3 H3AB 108.9 . . ?
H3A C3 H3AB 107.7 . . ?
C5 C4 C3 109.65(12) . . ?
C5 C4 H4A 109.7 . . ?
C3 C4 H4A 109.7 . . ?
C5 C4 H4AB 109.7 . . ?
C3 C4 H4AB 109.7 . . ?
H4A C4 H4AB 108.2 . . ?
C4 C5 C6 111.49(12) . . ?
C4 C5 H5A 109.3 . . ?
C6 C5 H5A 109.3 . . ?
C4 C5 H5AB 109.3 . . ?
C6 C5 H5AB 109.3 . . ?
H5A C5 H5AB 108.0 . . ?
C11 C6 C5 111.38(12) . . ?
C11 C6 C1 116.81(12) . . ?
C5 C6 C1 111.02(11) . . ?
C11 C6 C7 117.90(12) . . ?
C5 C6 C7 108.33(12) . . ?
C1 C6 C7 89.52(11) . . ?
O2 C7 C10 107.01(12) . . ?
O2 C7 C6 117.20(12) . . ?
C10 C7 C6 89.24(10) . . ?
O2 C7 H7 113.6 . . ?
C10 C7 H7 113.6 . . ?
C6 C7 H7 113.6 . . ?
O2 C8 C9 105.77(12) . . ?
O2 C8 H8A 110.6 . . ?
C9 C8 H8A 110.6 . . ?
O2 C8 H8AB 110.6 . . ?
C9 C8 H8AB 110.6 . . ?
H8A C8 H8AB 108.7 . . ?
C10 C9 C8 102.26(12) . . ?
C10 C9 H9A 111.3 . . ?
C8 C9 H9A 111.3 . . ?
C10 C9 H9AB 111.3 . . ?
C8 C9 H9AB 111.3 . . ?
H9A C9 H9AB 109.2 . . ?
C9 C10 C7 104.34(12) . . ?
C9 C10 C1 115.16(12) . . ?
C7 C10 C1 89.44(11) . . ?
C9 C10 H10 114.9 . . ?
C7 C10 H10 114.9 . . ?
C1 C10 H10 114.9 . . ?
C12 C11 C16 118.42(14) . . ?
C12 C11 C6 121.61(12) . . ?
C16 C11 C6 119.93(13) . . ?
C11 C12 C13 120.95(13) . . ?
C11 C12 H12 119.5 . . ?
C13 C12 H12 119.5 . . ?
C14 C13 C12 119.73(14) . . ?
C14 C13 H13 120.1 . . ?
C12 C13 H13 120.1 . . ?
C13 C14 C15 119.98(14) . . ?
C13 C14 C17 120.63(14) . . ?
C15 C14 C17 119.39(13) . . ?
C16 C15 C14 119.88(14) . . ?
C16 C15 H15 120.1 . . ?
C14 C15 H15 120.1 . . ?
C15 C16 C11 121.04(14) . . ?
C15 C16 H16 119.5 . . ?
C11 C16 H16 119.5 . . ?
F3 C17 F2 106.68(15) . . ?
F3 C17 F1 105.48(14) . . ?
F2 C17 F1 104.69(14) . . ?
F3 C17 C14 113.54(13) . . ?
F2 C17 C14 113.04(13) . . ?
F1 C17 C14 112.69(12) . . ?

loop_
_geom_bond_atom_site_label_1
_geom_bond_atom_site_label_2
_geom_bond_distance
_geom_bond_site_symmetry_2
_geom_bond_publ_flag
F1 C17 1.3321(18) . ?
F2 C17 1.3249(19) . ?
F3 C17 1.324(2) . ?
O1 C2 1.2184(19) . ?
O2 C7 1.4169(18) . ?
O2 C8 1.4352(19) . ?
C1 C2 1.5100(19) . ?
C1 C6 1.5579(19) . ?
C1 C10 1.5693(19) . ?
C1 H1 1.0000 . ?
C2 C3 1.509(2) . ?
C3 C4 1.529(2) . ?
C3 H3A 0.9900 . ?
C3 H3AB 0.9900 . ?
C4 C5 1.523(2) . ?
C4 H4A 0.9900 . ?
C4 H4AB 0.9900 . ?
C5 C6 1.545(2) . ?
C5 H5A 0.9900 . ?
C5 H5AB 0.9900 . ?
C6 C11 1.5076(19) . ?
C6 C7 1.5637(19) . ?
C7 C10 1.554(2) . ?
C7 H7 1.0000 . ?
C8 C9 1.526(2) . ?
C8 H8A 0.9900 . ?
C8 H8AB 0.9900 . ?
C9 C10 1.521(2) . ?
C9 H9A 0.9900 . ?
C9 H9AB 0.9900 . ?
C10 H10 1.0000 . ?
C11 C12 1.392(2) . ?
C11 C16 1.398(2) . ?
C12 C13 1.392(2) . ?
C12 H12 0.9500 . ?
C13 C14 1.386(2) . ?
C13 H13 0.9500 . ?
C14 C15 1.393(2) . ?
C14 C17 1.496(2) . ?
C15 C16 1.380(2) . ?
C15 H15 0.9500 . ?
C16 H16 0.9500 . ?

loop_
_geom_torsion_atom_site_label_1
_geom_torsion_atom_site_label_2
_geom_torsion_atom_site_label_3
_geom_torsion_atom_site_label_4
_geom_torsion
_geom_torsion_site_symmetry_1
_geom_torsion_site_symmetry_2
_geom_torsion_site_symmetry_3
_geom_torsion_site_symmetry_4
_geom_torsion_publ_flag
C6 C1 C2 O1 167.77(13) . . . . ?
C10 C1 C2 O1 -86.68(17) . . . . ?
C6 C1 C2 C3 -13.72(19) . . . . ?
C10 C1 C2 C3 91.84(16) . . . . ?
O1 C2 C3 C4 -152.96(14) . . . . ?
C1 C2 C3 C4 28.55(19) . . . . ?
C2 C3 C4 C5 -54.23(17) . . . . ?
C3 C4 C5 C6 66.26(15) . . . . ?
C4 C5 C6 C11 82.71(15) . . . . ?
C4 C5 C6 C1 -49.31(16) . . . . ?
C4 C5 C6 C7 -146.07(12) . . . . ?
C2 C1 C6 C11 -105.68(15) . . . . ?
C10 C1 C6 C11 134.07(12) . . . . ?
C2 C1 C6 C5 23.50(18) . . . . ?
C10 C1 C6 C5 -96.75(12) . . . . ?
C2 C1 C6 C7 132.99(13) . . . . ?
C10 C1 C6 C7 12.74(11) . . . . ?
C8 O2 C7 C10 11.29(15) . . . . ?
C8 O2 C7 C6 -86.86(15) . . . . ?
C11 C6 C7 O2 -24.47(18) . . . . ?
C5 C6 C7 O2 -152.04(12) . . . . ?
C1 C6 C7 O2 95.93(13) . . . . ?
C11 C6 C7 C10 -133.26(13) . . . . ?
C5 C6 C7 C10 99.17(12) . . . . ?
C1 C6 C7 C10 -12.86(11) . . . . ?
C7 O2 C8 C9 -28.63(16) . . . . ?
O2 C8 C9 C10 33.66(15) . . . . ?
C8 C9 C10 C7 -26.09(15) . . . . ?
C8 C9 C10 C1 70.16(16) . . . . ?
O2 C7 C10 C9 10.34(15) . . . . ?
C6 C7 C10 C9 128.64(12) . . . . ?
O2 C7 C10 C1 -105.53(12) . . . . ?
C6 C7 C10 C1 12.77(11) . . . . ?
C2 C1 C10 C9 117.57(15) . . . . ?
C6 C1 C10 C9 -118.42(13) . . . . ?
C2 C1 C10 C7 -136.82(13) . . . . ?
C6 C1 C10 C7 -12.82(11) . . . . ?
C5 C6 C11 C12 -97.84(15) . . . . ?
C1 C6 C11 C12 31.17(19) . . . . ?
C7 C6 C11 C12 136.05(14) . . . . ?
C5 C6 C11 C16 79.56(16) . . . . ?
C1 C6 C11 C16 -151.43(13) . . . . ?
C7 C6 C11 C16 -46.54(19) . . . . ?
C16 C11 C12 C13 -0.3(2) . . . . ?
C6 C11 C12 C13 177.19(13) . . . . ?
C11 C12 C13 C14 0.1(2) . . . . ?
C12 C13 C14 C15 0.0(2) . . . . ?
C12 C13 C14 C17 179.88(13) . . . . ?
C13 C14 C15 C16 -0.1(2) . . . . ?
C17 C14 C15 C16 -179.94(14) . . . . ?
C14 C15 C16 C11 0.0(2) . . . . ?
C12 C11 C16 C15 0.2(2) . . . . ?
C6 C11 C16 C15 -177.29(14) . . . . ?
C13 C14 C17 F3 12.8(2) . . . . ?
C15 C14 C17 F3 -167.32(15) . . . . ?
C13 C14 C17 F2 134.53(16) . . . . ?
C15 C14 C17 F2 -45.6(2) . . . . ?
C13 C14 C17 F1 -107.02(17) . . . . ?
C15 C14 C17 F1 72.83(19) . . . . ?
